data_2010700
loop_
_publ_author_name
'Clark, Ronald D.'
'Romero, Angela'
'Borbulevych, Oleg Ya.'
'Antipin, Mikhail Yu.'
'Nesterov, Vladimir N.'
'Timofeeva, Tatiana V.'

_publ_section_title
;
 2-Amino derivatives of 5-nitrophenylacetamide
;
_journal_issue 3
_journal_name_full 'Acta Crystallographica Section C'
_journal_page_first 336
_journal_page_last 338
_journal_paper_doi 10.1107/S0108270199014985
_journal_volume 56
_journal_year 2000
_chemical_formula_sum 'C12 H17 N3 O3'
_chemical_formula_weight 251.29
_chemical_name_systematic
;
 N-[2-(butylamino)-5-nitrophenyl]acetamide
;
_space_group_IT_number 2
_symmetry_cell_setting triclinic
_symmetry_space_group_name_Hall '-P 1'
_symmetry_space_group_name_H-M 'P -1'
_audit_creation_method SHELXL
_cell_angle_alpha 76.14
_cell_angle_beta 82.27
_cell_angle_gamma 86.99
_cell_formula_units_Z 2
_cell_length_a 4.874(2)
_cell_length_b 11.002(5)
_cell_length_c 12.335(7)
_cell_measurement_reflns_used 24
_cell_measurement_temperature 193(2)
_cell_measurement_theta_max 11
_cell_measurement_theta_min 10
_cell_volume 636.2(5)
_computing_cell_refinement P3
_computing_data_collection 'P3 (Siemens, 1989)'
_computing_data_reduction 'XDISK (Siemens, 1991)'
_computing_molecular_graphics SHELXTL/PC
_computing_publication_material SHELXTL/PC
_computing_structure_refinement SHELXTL/PC
_computing_structure_solution 'SHELXTL/PC (Sheldrick, 1994)'
_diffrn_ambient_temperature 293(2)
_diffrn_measurement_device 'Syntex P2~1~/PC'
_diffrn_measurement_method '\q/2\q scans'
_diffrn_radiation_monochromator graphite
_diffrn_radiation_source 'fine-focus sealed tube'
_diffrn_radiation_type MoK\a
_diffrn_radiation_wavelength .71073
_diffrn_reflns_av_R_equivalents .060
_diffrn_reflns_av_sigmaI/netI .112
_diffrn_reflns_limit_h_max 5
_diffrn_reflns_limit_h_min -5
_diffrn_reflns_limit_k_max 14
_diffrn_reflns_limit_k_min -14
_diffrn_reflns_limit_l_max 15
_diffrn_reflns_limit_l_min -15
_diffrn_reflns_number 2900
_diffrn_reflns_theta_max 27.06
_diffrn_reflns_theta_min 1.71
_diffrn_standards_decay_% 4.1
_diffrn_standards_interval_count 98
_diffrn_standards_number 2
_exptl_absorpt_coefficient_mu .096
_exptl_absorpt_correction_type none
_exptl_crystal_colour yellow
_exptl_crystal_density_diffrn 1.312
_exptl_crystal_density_method 'not measured'
_exptl_crystal_description prism
_exptl_crystal_F_000 268
_exptl_crystal_size_max .5
_exptl_crystal_size_mid .4
_exptl_crystal_size_min .3
_refine_diff_density_max .25
_refine_diff_density_min -.30
_refine_ls_extinction_method none
_refine_ls_goodness_of_fit_all 1.014
_refine_ls_goodness_of_fit_ref 1.103
_refine_ls_hydrogen_treatment mixed
_refine_ls_matrix_type full
_refine_ls_number_parameters 173
_refine_ls_number_reflns 2503
_refine_ls_number_restraints 0
_refine_ls_restrained_S_all 1.551
_refine_ls_restrained_S_obs 1.103
_refine_ls_R_factor_all .171
_refine_ls_R_factor_gt .068
_refine_ls_shift/esd_mean .000
_refine_ls_shift/su_max <0.001
_refine_ls_structure_factor_coef Fsqd
_refine_ls_weighting_details 'w = 1/[\s^2^(Fo^2^)+(0.0901P)^2^] where P=(Fo^2^+2Fc^2^)/3'
_refine_ls_weighting_scheme calc
_refine_ls_wR_factor_all .271
_refine_ls_wR_factor_ref .141
_reflns_number_gt 1391
_reflns_number_total 2569
_reflns_threshold_expression I>2\s(I)
_cod_data_source_file bm1387.cif
_cod_data_source_block II
_cod_depositor_comments
;
The following automatic conversions were performed:
'_symmetry_cell_setting' value 'Triclinic' changed to 'triclinic'
according to '/home/saulius/struct/CIF-dictionaries/cif_core.dic'
dictionary named 'cif_core.dic' version 2.4.1 from 2010-06-29.

Automatic conversion script
Id: cif_fix_enum 1527 2010-12-29 10:47:43Z saulius 

The following automatic conversions were performed:

'_symmetry_cell_setting' value 'Triclinic' changed to 'triclinic'
according to /home/saulius/struct/CIF-dictionaries/cif_core.dic
dictionary named 'cif_core.dic' version 2.4.1 from 2010-06-29.

Automatic conversion script
Id: cif_fix_values 1715 2011-07-08 13:25:40Z adriana 

The following automatic conversions were performed:

'_refine_ls_weighting_scheme' value 'calc w =
1/[\s^2^(Fo^2^)+(0.0901P)^2^] where P=(Fo^2^+2Fc^2^)/3' was changed
to 'calc'. New tag '_refine_ls_weighting_details' was created. The
value of the new tag was set to 'w = 1/[\s^2^(Fo^2^)+(0.0901P)^2^]
where P=(Fo^2^+2Fc^2^)/3'.

Automatic conversion script
Id: cif_fix_values 3143 2015-03-26 13:38:13Z robertas 
;
_cod_original_sg_symbol_H-M P-1
_cod_database_code 2010700

loop_
_symmetry_equiv_pos_as_xyz
'x, y, z'
'-x, -y, -z'

loop_
_atom_site_aniso_label
_atom_site_aniso_U_11
_atom_site_aniso_U_22
_atom_site_aniso_U_33
_atom_site_aniso_U_12
_atom_site_aniso_U_13
_atom_site_aniso_U_23
N1 .0175(14) .0285(14) .040(2) -.0037(12) -.0037(12) -.0152(12)
N2 .0260(15) .0284(15) .037(2) -.0009(12) -.0038(13) -.0136(13)
N3 .0235(15) .0307(14) .0325(15) -.0070(12) -.0010(12) -.0071(12)
O1 .0202(12) .0377(13) .0396(13) -.0078(10) -.0014(10) -.0143(10)
O2 .041(2) .054(2) .0396(14) .0026(12) -.0116(11) -.0239(12)
O3 .0376(15) .0344(13) .0486(15) .0066(12) -.0131(12) -.0120(11)
C1 .022(2) .0235(15) .031(2) -.0059(13) .0000(14) -.0108(13)
C2 .019(2) .026(2) .030(2) -.0064(13) .0023(13) -.0071(13)
C3 .023(2) .0234(15) .035(2) .0000(13) .0031(14) -.0094(13)
C4 .025(2) .027(2) .030(2) -.0087(14) .0000(14) -.0101(13)
C5 .022(2) .028(2) .027(2) -.0062(13) -.0007(13) -.0019(13)
C6 .019(2) .0205(14) .036(2) -.0046(12) .0029(14) -.0086(13)
C7 .023(2) .024(2) .030(2) .0012(13) -.0053(13) -.0068(13)
C8 .037(2) .040(2) .040(2) -.001(2) -.007(2) -.020(2)
C9 .024(2) .025(2) .034(2) -.0032(14) .0003(14) -.0072(13)
C10 .029(2) .039(2) .032(2) -.001(2) -.0023(15) -.0085(15)
C11 .040(2) .041(2) .040(2) .007(2) -.008(2) -.008(2)
C12 .059(3) .056(2) .047(2) .014(2) -.012(2) -.004(2)

loop_
_atom_site_label
_atom_site_fract_x
_atom_site_fract_y
_atom_site_fract_z
_atom_site_U_iso_or_equiv
_atom_site_thermal_displace_type
_atom_site_calc_flag
_atom_site_refinement_flags
_atom_site_occupancy
_atom_site_disorder_group
_atom_site_type_symbol
N1 -.0347(6) .6295(2) .2835(2) .0274(6) Uani d . 1 . N
H1 -.195(8) .600(3) .284(3) .042(10) Uiso d . 1 . H
N2 -.3423(5) .8540(2) .2790(2) .0295(7) Uani d . 1 . N
H2 -.360(7) .805(3) .234(3) .034(9) Uiso d . 1 . H
N3 .3315(5) .6793(2) .6190(2) .0290(6) Uani d . 1 . N
O1 .4166(4) .6469(2) .2084(2) .0315(6) Uani d . 1 . O
O2 .3298(5) .7367(2) .6937(2) .0423(7) Uani d . 1 . O
O3 .4865(5) .5883(2) .6140(2) .0394(6) Uani d . 1 . O
C1 -.0243(6) .6980(3) .3682(2) .0250(7) Uani d . 1 . C
C2 -.1940(6) .8071(3) .3661(2) .0253(7) Uani d . 1 . C
C3 -.1912(6) .8669(3) .4549(2) .0275(7) Uani d . 1 . C
H3 -.3051(6) .9369(3) .4574(2) .033 Uiso calc R 1 . H
C4 -.0241(6) .8242(3) .5380(3) .0269(7) Uani d . 1 . C
H4 -.0270(6) .8641(3) .5966(3) .032 Uiso calc R 1 . H
C5 .1480(6) .7215(3) .5336(2) .0265(7) Uani d . 1 . C
C6 .1445(6) .6567(3) .4503(2) .0254(7) Uani d . 1 . C
H6 .2562(6) .5856(3) .4502(2) .031 Uiso calc R 1 . H
C7 .1883(6) .6034(3) .2145(2) .0255(7) Uani d . 1 . C
C8 .1358(7) .5140(3) .1444(3) .0371(8) Uani d . 1 . C
H8A -.0598(8) .5098(17) .1429(16) .056 Uiso calc R 1 . H
H8B .208(4) .4323(6) .1767(12) .056 Uiso calc R 1 . H
H8C .226(4) .5430(12) .0691(6) .056 Uiso calc R 1 . H
C9 -.5226(6) .9636(3) .2737(3) .0281(7) Uani d . 1 . C
H9A -.4242(6) 1.0302(3) .2900(3) .034 Uiso calc R 1 . H
H9B -.6820(6) .9438(3) .3306(3) .034 Uiso calc R 1 . H
C10 -.6200(7) 1.0082(3) .1590(3) .0336(8) Uani d . 1 . C
H10A -.7209(7) .9419(3) .1435(3) .040 Uiso calc R 1 . H
H10B -.4601(7) 1.0262(3) .1022(3) .040 Uiso calc R 1 . H
C11 -.8049(8) 1.1246(3) .1510(3) .0406(9) Uani d . 1 . C
H11A -.9711(8) 1.1041(3) .2041(3) .049 Uiso calc R 1 . H
H11C -.7090(8) 1.1880(3) .1733(3) .049 Uiso calc R 1 . H
C12 -.8886(9) 1.1791(4) .0353(3) .0557(11) Uani d . 1 . C
H12A -.969(5) 1.1150(8) .0093(10) .084 Uiso calc R 1 . H
H12B -.7284(14) 1.211(2) -.0159(6) .084 Uiso calc R 1 . H
H12C -1.022(5) 1.2458(18) .0388(6) .084 Uiso calc R 1 . H

loop_
_atom_type_symbol
_atom_type_description
_atom_type_scat_dispersion_real
_atom_type_scat_dispersion_imag
_atom_type_scat_source
C C .0033 .0016 'International Tables Vol C Tables 4.2.6.8 and 6.1.1.4'
H H .0000 .0000 'International Tables Vol C Tables 4.2.6.8 and 6.1.1.4'
N N .0061 .0033 'International Tables Vol C Tables 4.2.6.8 and 6.1.1.4'
O O .0106 .0060 'International Tables Vol C Tables 4.2.6.8 and 6.1.1.4'

loop_
_geom_angle_atom_site_label_1
_geom_angle_atom_site_label_2
_geom_angle_atom_site_label_3
_geom_angle
_geom_angle_publ_flag
C7 N1 C1 124.2(3) no
C2 N2 C9 123.1(3) no
O3 N3 O2 122.1(3) no
O3 N3 C5 118.9(3) no
O2 N3 C5 119.0(3) no
C6 C1 C2 121.0(3) no
C6 C1 N1 120.0(3) no
C2 C1 N1 119.0(3) no
N2 C2 C3 122.0(3) no
N2 C2 C1 120.8(3) no
C3 C2 C1 117.2(3) no
C4 C3 C2 121.6(3) no
C3 C4 C5 119.3(3) no
C4 C5 C6 121.1(3) no
C4 C5 N3 119.3(3) no
C6 C5 N3 119.6(3) no
C1 C6 C5 119.7(3) no
O1 C7 N1 123.7(3) no
O1 C7 C8 121.6(3) no
N1 C7 C8 114.7(3) no
N2 C9 C10 111.5(2) no
C9 C10 C11 112.3(3) no
C12 C11 C10 114.4(3) no

loop_
_geom_bond_atom_site_label_1
_geom_bond_atom_site_label_2
_geom_bond_site_symmetry_1
_geom_bond_site_symmetry_2
_geom_bond_distance
_geom_bond_publ_flag
N1 C7 . . 1.351(4) no
N1 C1 . . 1.434(4) no
N2 C2 . . 1.359(4) no
N2 C9 . . 1.448(4) no
N3 O3 . . 1.231(3) no
N3 O2 . . 1.234(3) no
N3 C5 . . 1.449(4) no
O1 C7 . . 1.221(4) no
C1 C6 . . 1.369(4) no
C1 C2 . . 1.418(4) no
C2 C3 . . 1.408(4) no
C3 C4 . . 1.374(4) no
C4 C5 . . 1.379(4) no
C5 C6 . . 1.386(4) no
C7 C8 . . 1.507(4) no
C9 C10 . . 1.514(4) no
C10 C11 . . 1.518(5) no
C11 C12 . . 1.512(5) no

loop_
_geom_hbond_atom_site_label_D
_geom_hbond_atom_site_label_H
_geom_hbond_atom_site_label_A
_geom_hbond_site_symmetry_A
_geom_hbond_distance_DH
_geom_hbond_distance_HA
_geom_hbond_distance_DA
_geom_hbond_angle_DHA
_geom_hbond_publ_flag
N1 H1 O1 1_455 .86(4) 2.21(4) 2.928(4) 142(3) yes
N1 H1 O3 2_566 .86(4) 2.55(4) 3.247(4) 139(3) yes
N2 H2 O1 1_455 .87(3) 2.21(4) 2.973(4) 146(3) yes

loop_
_geom_torsion_atom_site_label_1
_geom_torsion_atom_site_label_2
_geom_torsion_atom_site_label_3
_geom_torsion_atom_site_label_4
_geom_torsion
_geom_torsion_publ_flag
C7 N1 C1 C6 -57.1(4) no
C7 N1 C1 C2 123.8(3) no
C9 N2 C2 C3 -4.2(4) no
C9 N2 C2 C1 178.8(3) no
C6 C1 C2 N2 174.1(3) no
N1 C1 C2 N2 -6.9(4) no
C6 C1 C2 C3 -3.1(4) no
N1 C1 C2 C3 176.0(3) no
N2 C2 C3 C4 -174.9(3) no
C1 C2 C3 C4 2.2(4) no
C2 C3 C4 C5 1.0(4) no
C3 C4 C5 C6 -3.5(4) no
C3 C4 C5 N3 177.8(3) no
O3 N3 C5 C4 -179.3(3) no
O2 N3 C5 C4 -.2(4) no
O3 N3 C5 C6 1.9(4) no
O2 N3 C5 C6 -178.9(3) no
C2 C1 C6 C5 .7(4) no
N1 C1 C6 C5 -178.3(3) no
C4 C5 C6 C1 2.6(4) no
N3 C5 C6 C1 -178.6(3) no
C1 N1 C7 O1 -8.4(5) no
C1 N1 C7 C8 171.1(3) no
C2 N2 C9 C10 169.7(3) no
N2 C9 C10 C11 -178.9(3) no
C9 C10 C11 C12 175.2(3) no

loop_
_cod_related_entry_id
_cod_related_entry_database
_cod_related_entry_code
1 ChemSpider 21135881
